data_7200508
loop_
_publ_author_name
'Paul, Avijit Kumar'
'Madras, Giridhar'
'Natarajan, Srinivasan'

_publ_section_title
;
 The illustrative use of thiosulfate in the formation of new
 three-dimensional hybrid structures
;
_journal_issue 1
_journal_name_full CrystEngComm
_journal_page_first 55
_journal_paper_doi 10.1039/b817150p
_journal_volume 11
_journal_year 2009
_chemical_formula_sum 'C10 H16 Cd N2 O7 S2'
_chemical_formula_weight 450.75
_chemical_name_common 'Cadmium thiosulfate'
_chemical_name_systematic
;
?
;
_space_group_IT_number 14
_symmetry_cell_setting monoclinic
_symmetry_space_group_name_Hall '-P 2yn'
_symmetry_space_group_name_H-M 'P 1 21/n 1'
_atom_sites_solution_hydrogens geom
_atom_sites_solution_primary direct
_atom_sites_solution_secondary difmap
_cell_angle_alpha 90.00
_cell_angle_beta 99.300(3)
_cell_angle_gamma 90.00
_cell_formula_units_Z 4
_cell_length_a 7.1760(13)
_cell_length_b 10.5145(18)
_cell_length_c 20.899(4)
_cell_measurement_reflns_used 3160
_cell_measurement_temperature 293(2)
_cell_measurement_theta_max 26.37
_cell_measurement_theta_min 2.17
_cell_volume 1556.1(5)
_computing_cell_refinement 'SAINT (Bruker, 2000)'
_computing_data_collection 'SMART (Bruker, 2000)'
_computing_data_reduction SAINT
_computing_molecular_graphics 'Ortep-3 for windows (Farrugia, 1999) and CAMERON (Watkin et al., 1993)'
_computing_publication_material 'PLATON (Spek, 2003)'
_computing_structure_refinement 'SHELXL-97 (Sheldrick, 1997)'
_computing_structure_solution 'SIR92 (Altomare et al., 1993)'
_diffrn_ambient_temperature 293(2)
_diffrn_measured_fraction_theta_full 0.999
_diffrn_measured_fraction_theta_max 0.999
_diffrn_measurement_device_type 'Bruker SMART CCD area detector'
_diffrn_measurement_method '\f and \w scans'
_diffrn_radiation_monochromator graphite
_diffrn_radiation_source 'fine-focus sealed tube'
_diffrn_radiation_type MoK\a
_diffrn_radiation_wavelength 0.71073
_diffrn_reflns_av_R_equivalents 0.0249
_diffrn_reflns_av_sigmaI/netI 0.0234
_diffrn_reflns_limit_h_max 8
_diffrn_reflns_limit_h_min -8
_diffrn_reflns_limit_k_max 13
_diffrn_reflns_limit_k_min -13
_diffrn_reflns_limit_l_max 25
_diffrn_reflns_limit_l_min -26
_diffrn_reflns_number 12147
_diffrn_reflns_theta_full 26.37
_diffrn_reflns_theta_max 26.37
_diffrn_reflns_theta_min 2.17
_exptl_absorpt_coefficient_mu 1.705
_exptl_absorpt_correction_T_max 0.9046
_exptl_absorpt_correction_T_min 0.7720
_exptl_absorpt_correction_type multi-scan
_exptl_absorpt_process_details '(SADABS; Sheldrick, 1996)'
_exptl_crystal_colour colorless
_exptl_crystal_density_diffrn 1.924
_exptl_crystal_density_method 'not measured'
_exptl_crystal_description 'Rod like'
_exptl_crystal_F_000 896
_exptl_crystal_size_max 0.16
_exptl_crystal_size_mid 0.08
_exptl_crystal_size_min 0.06
_refine_diff_density_max 0.913
_refine_diff_density_min -0.999
_refine_diff_density_rms 0.112
_refine_ls_extinction_method none
_refine_ls_goodness_of_fit_ref 1.109
_refine_ls_hydrogen_treatment
;
mixed (Two hydrogen atoms of O200 could not be located)
;
_refine_ls_matrix_type full
_refine_ls_number_parameters 223
_refine_ls_number_reflns 3160
_refine_ls_number_restraints 4
_refine_ls_restrained_S_all 1.109
_refine_ls_R_factor_all 0.0374
_refine_ls_R_factor_gt 0.0323
_refine_ls_shift/su_max 0.001
_refine_ls_shift/su_mean 0.000
_refine_ls_structure_factor_coef Fsqd
_refine_ls_weighting_details 'calc w=1/[\s^2^(Fo^2^)+(0.0379P)^2^+2.3594P] where P=(Fo^2^+2Fc^2^)/3'
_refine_ls_weighting_scheme calc
_refine_ls_wR_factor_gt 0.0792
_refine_ls_wR_factor_ref 0.0823
_reflns_number_gt 2855
_reflns_number_total 3160
_reflns_threshold_expression >2sigma(I)
_cod_data_source_file b817150p.txt
_cod_data_source_block Compound(1)
_cod_depositor_comments
;
The following automatic conversions were performed:
'_symmetry_cell_setting' value 'Monoclinic' changed to 'monoclinic'
according to '/home/saulius/struct/CIF-dictionaries/cif_core.dic'
dictionary named 'cif_core.dic' version 2.4.1 from 2010-06-29.

Automatic conversion script
Id: cif_fix_enum 1527 2010-12-29 10:47:43Z saulius 
;
_cod_original_sg_symbol_H-M P21/n
_cod_database_code 7200508

loop_
_symmetry_equiv_pos_as_xyz
'x, y, z'
'-x+1/2, y+1/2, -z+1/2'
'-x, -y, -z'
'x-1/2, -y-1/2, z-1/2'

loop_
_atom_site_label
_atom_site_type_symbol
_atom_site_fract_x
_atom_site_fract_y
_atom_site_fract_z
_atom_site_U_iso_or_equiv
_atom_site_adp_type
_atom_site_occupancy
_atom_site_symmetry_multiplicity
_atom_site_calc_flag
_atom_site_refinement_flags
_atom_site_disorder_assembly
_atom_site_disorder_group
Cd1 Cd 1.00956(4) 0.22394(2) 0.256995(11) 0.02859(10) Uani 1 1 d . . .
N1 N 0.9949(4) 0.3274(3) 0.35423(13) 0.0333(7) Uani 1 1 d . . .
N2 N 1.0373(5) 0.1292(3) 0.15846(13) 0.0339(7) Uani 1 1 d . . .
O1 O 1.1316(4) 0.4077(3) 0.21671(14) 0.0452(7) Uani 1 1 d D . .
O2 O 1.3302(4) 0.1987(3) 0.29919(17) 0.0528(8) Uani 1 1 d D . .
O3 O 1.0228(4) 0.0196(2) 0.30576(15) 0.0486(7) Uani 1 1 d . . .
O4 O 0.7034(5) 0.0207(4) 0.3194(3) 0.1051(18) Uani 1 1 d . . .
O5 O 0.9295(9) -0.0757(5) 0.39916(17) 0.128(2) Uani 1 1 d . . .
S1 S 0.84845(14) -0.22166(9) 0.28609(5) 0.0389(2) Uani 1 1 d . . .
S2 S 0.87712(14) -0.05207(9) 0.33161(4) 0.0369(2) Uani 1 1 d . . .
C1 C 0.9752(6) 0.4535(4) 0.35413(17) 0.0392(9) Uani 1 1 d . . .
H1 H 0.9595 0.4959 0.3146 0.047 Uiso 1 1 calc R . .
C2 C 0.9769(6) 0.5240(3) 0.40991(16) 0.0366(8) Uani 1 1 d . . .
H2 H 0.9635 0.6119 0.4075 0.044 Uiso 1 1 calc R . .
C3 C 0.9987(5) 0.4638(3) 0.46937(15) 0.0276(7) Uani 1 1 d . . .
C4 C 1.0159(7) 0.3330(4) 0.46913(18) 0.0461(10) Uani 1 1 d . . .
H4 H 1.0279 0.2877 0.5078 0.055 Uiso 1 1 calc R . .
C5 C 1.0153(7) 0.2699(4) 0.41122(19) 0.0469(11) Uani 1 1 d . . .
H5 H 1.0301 0.1820 0.4123 0.056 Uiso 1 1 calc R . .
C6 C 1.0370(9) 0.2022(4) 0.1064(2) 0.0662(16) Uani 1 1 d . . .
H6 H 1.0465 0.2897 0.1125 0.079 Uiso 1 1 calc R . .
C7 C 1.0233(9) 0.1559(4) 0.04398(19) 0.0639(15) Uani 1 1 d . . .
H7 H 1.0241 0.2114 0.0094 0.077 Uiso 1 1 calc R . .
C8 C 1.0084(5) 0.0268(3) 0.03346(15) 0.0289(7) Uani 1 1 d . . .
C9 C 1.0096(6) -0.0490(4) 0.08693(17) 0.0379(9) Uani 1 1 d . . .
H9 H 1.0002 -0.1368 0.0822 0.045 Uiso 1 1 calc R . .
C10 C 1.0248(6) 0.0052(3) 0.14817(16) 0.0367(8) Uani 1 1 d . . .
H10 H 1.0262 -0.0484 0.1837 0.044 Uiso 1 1 calc R . .
O100 O 1.4641(13) 0.1158(6) 0.4204(3) 0.120(2) Uani 1 1 d . . .
O200 O 0.7690(9) 0.0119(6) 0.5058(3) 0.147(2) Uani 1 1 d . . .
H1A H 1.253(3) 0.437(5) 0.212(2) 0.074(16) Uiso 1 1 d D . .
H1B H 1.024(4) 0.459(4) 0.203(2) 0.064(15) Uiso 1 1 d D . .
H2A H 1.423(8) 0.206(7) 0.272(3) 0.13(3) Uiso 1 1 d D . .
H2B H 1.379(9) 0.162(6) 0.3400(17) 0.12(3) Uiso 1 1 d D . .
H102 H 1.346(8) 0.050(6) 0.427(3) 0.070(18) Uiso 1 1 d . . .
H101 H 1.555(11) 0.069(8) 0.429(4) 0.12(3) Uiso 1 1 d . . .

loop_
_atom_site_aniso_label
_atom_site_aniso_U_11
_atom_site_aniso_U_22
_atom_site_aniso_U_33
_atom_site_aniso_U_23
_atom_site_aniso_U_13
_atom_site_aniso_U_12
Cd1 0.04319(17) 0.02437(15) 0.01922(14) -0.00602(9) 0.00814(10) -0.00043(10)
N1 0.0462(18) 0.0304(15) 0.0232(14) -0.0072(12) 0.0056(12) 0.0025(13)
N2 0.0520(19) 0.0300(15) 0.0204(14) -0.0071(11) 0.0075(13) 0.0026(13)
O1 0.0509(18) 0.0351(15) 0.0510(17) 0.0056(12) 0.0123(14) -0.0090(13)
O2 0.0432(17) 0.060(2) 0.056(2) 0.0133(16) 0.0106(15) 0.0028(14)
O3 0.0589(18) 0.0304(14) 0.0611(18) -0.0012(13) 0.0239(15) -0.0089(13)
O4 0.053(2) 0.060(2) 0.208(5) -0.061(3) 0.037(3) -0.0008(18)
O5 0.263(7) 0.093(3) 0.0299(19) -0.010(2) 0.029(3) -0.068(4)
S1 0.0381(5) 0.0280(5) 0.0517(6) -0.0063(4) 0.0109(4) -0.0038(4)
S2 0.0480(6) 0.0343(5) 0.0316(5) -0.0074(4) 0.0158(4) -0.0118(4)
C1 0.060(2) 0.037(2) 0.0199(17) -0.0041(14) 0.0050(16) 0.0104(18)
C2 0.056(2) 0.0288(18) 0.0254(17) -0.0052(14) 0.0068(16) 0.0110(16)
C3 0.0318(18) 0.0292(17) 0.0222(16) -0.0067(13) 0.0049(13) -0.0011(14)
C4 0.087(3) 0.0273(19) 0.0241(18) -0.0022(15) 0.0090(19) 0.001(2)
C5 0.085(3) 0.0267(19) 0.030(2) -0.0066(15) 0.011(2) 0.001(2)
C6 0.147(5) 0.025(2) 0.029(2) -0.0054(16) 0.019(3) -0.001(2)
C7 0.140(5) 0.030(2) 0.0240(19) -0.0034(16) 0.019(2) -0.001(3)
C8 0.0363(19) 0.0313(18) 0.0193(16) -0.0059(13) 0.0048(13) 0.0035(14)
C9 0.058(2) 0.0288(18) 0.0257(18) -0.0055(14) 0.0037(16) 0.0034(17)
C10 0.058(2) 0.0324(19) 0.0194(16) -0.0017(14) 0.0047(15) 0.0054(17)
O100 0.195(7) 0.084(4) 0.072(3) 0.000(3) -0.008(4) 0.038(5)
O200 0.189(7) 0.135(5) 0.113(5) 0.024(4) 0.009(4) 0.003(5)

loop_
_atom_type_symbol
_atom_type_description
_atom_type_scat_dispersion_real
_atom_type_scat_dispersion_imag
_atom_type_scat_source
C C 0.0033 0.0016 'International Tables Vol C Tables 4.2.6.8 and 6.1.1.4'
H H 0.0000 0.0000 'International Tables Vol C Tables 4.2.6.8 and 6.1.1.4'
N N 0.0061 0.0033 'International Tables Vol C Tables 4.2.6.8 and 6.1.1.4'
O O 0.0106 0.0060 'International Tables Vol C Tables 4.2.6.8 and 6.1.1.4'
S S 0.1246 0.1234 'International Tables Vol C Tables 4.2.6.8 and 6.1.1.4'
Cd Cd -0.8075 1.2024 'International Tables Vol C Tables 4.2.6.8 and 6.1.1.4'

loop_
_geom_angle_atom_site_label_1
_geom_angle_atom_site_label_2
_geom_angle_atom_site_label_3
_geom_angle
_geom_angle_site_symmetry_1
_geom_angle_site_symmetry_3
_geom_angle_publ_flag
N1 Cd1 N2 176.60(11) . . ?
N1 Cd1 O1 90.02(11) . . ?
N2 Cd1 O1 86.80(11) . . ?
N1 Cd1 O2 84.50(12) . . ?
N2 Cd1 O2 93.75(12) . . ?
O1 Cd1 O2 80.02(11) . . ?
N1 Cd1 O3 93.03(10) . . ?
N2 Cd1 O3 89.38(10) . . ?
O1 Cd1 O3 155.92(11) . . ?
O2 Cd1 O3 76.51(11) . . ?
N1 Cd1 S1 91.02(8) . 2_655 ?
N2 Cd1 S1 90.50(8) . 2_655 ?
O1 Cd1 S1 95.66(8) . 2_655 ?
O2 Cd1 S1 173.75(9) . 2_655 ?
O3 Cd1 S1 108.15(8) . 2_655 ?
C5 N1 C1 116.9(3) . . ?
C5 N1 Cd1 124.1(2) . . ?
C1 N1 Cd1 119.0(2) . . ?
C10 N2 C6 116.4(3) . . ?
C10 N2 Cd1 123.6(2) . . ?
C6 N2 Cd1 119.2(2) . . ?
Cd1 O1 H1A 135(3) . . ?
Cd1 O1 H1B 104(3) . . ?
H1A O1 H1B 120(4) . . ?
Cd1 O2 H2A 120(5) . . ?
Cd1 O2 H2B 125(4) . . ?
H2A O2 H2B 113(6) . . ?
S2 O3 Cd1 130.08(18) . . ?
S2 S1 Cd1 111.81(5) . 2_645 ?
O5 S2 O4 110.4(4) . . ?
O5 S2 O3 111.5(3) . . ?
O4 S2 O3 108.0(2) . . ?
O5 S2 S1 107.7(2) . . ?
O4 S2 S1 111.34(17) . . ?
O3 S2 S1 107.81(12) . . ?
N1 C1 C2 123.1(3) . . ?
N1 C1 H1 118.4 . . ?
C2 C1 H1 118.4 . . ?
C1 C2 C3 119.9(3) . . ?
C1 C2 H2 120.1 . . ?
C3 C2 H2 120.1 . . ?
C2 C3 C4 116.8(3) . . ?
C2 C3 C3 121.6(4) . 3_766 ?
C4 C3 C3 121.6(4) . 3_766 ?
C5 C4 C3 119.6(4) . . ?
C5 C4 H4 120.2 . . ?
C3 C4 H4 120.2 . . ?
N1 C5 C4 123.7(4) . . ?
N1 C5 H5 118.2 . . ?
C4 C5 H5 118.2 . . ?
N2 C6 C7 124.0(4) . . ?
N2 C6 H6 118.0 . . ?
C7 C6 H6 118.0 . . ?
C8 C7 C6 119.4(4) . . ?
C8 C7 H7 120.3 . . ?
C6 C7 H7 120.3 . . ?
C9 C8 C7 116.9(3) . . ?
C9 C8 C8 122.2(4) . 3_755 ?
C7 C8 C8 120.9(4) . 3_755 ?
C8 C9 C10 120.1(3) . . ?
C8 C9 H9 119.9 . . ?
C10 C9 H9 119.9 . . ?
N2 C10 C9 123.2(3) . . ?
N2 C10 H10 118.4 . . ?
C9 C10 H10 118.4 . . ?
H102 O100 H101 101(7) . . ?

loop_
_geom_bond_atom_site_label_1
_geom_bond_atom_site_label_2
_geom_bond_distance
_geom_bond_site_symmetry_2
_geom_bond_publ_flag
Cd1 N1 2.322(3) . ?
Cd1 N2 2.325(3) . ?
Cd1 O1 2.334(3) . ?
Cd1 O2 2.342(3) . ?
Cd1 O3 2.374(3) . ?
Cd1 S1 2.6439(11) 2_655 ?
N1 C5 1.322(5) . ?
N1 C1 1.333(5) . ?
N2 C10 1.323(5) . ?
N2 C6 1.330(5) . ?
O1 H1A 0.946(10) . ?
O1 H1B 0.945(10) . ?
O2 H2A 0.948(10) . ?
O2 H2B 0.947(10) . ?
O3 S2 1.461(3) . ?
O4 S2 1.450(4) . ?
O5 S2 1.423(4) . ?
S1 S2 2.0160(13) . ?
S1 Cd1 2.6439(11) 2_645 ?
C1 C2 1.380(5) . ?
C1 H1 0.9300 . ?
C2 C3 1.381(5) . ?
C2 H2 0.9300 . ?
C3 C4 1.381(5) . ?
C3 C3 1.487(6) 3_766 ?
C4 C5 1.379(5) . ?
C4 H4 0.9300 . ?
C5 H5 0.9300 . ?
C6 C7 1.381(5) . ?
C6 H6 0.9300 . ?
C7 C8 1.376(5) . ?
C7 H7 0.9300 . ?
C8 C9 1.371(5) . ?
C8 C8 1.494(6) 3_755 ?
C9 C10 1.389(5) . ?
C9 H9 0.9300 . ?
C10 H10 0.9300 . ?
O100 H102 1.12(6) . ?
O100 H101 0.81(8) . ?
